data_7208068
loop_
_publ_author_name
'Zhang, Lijuan'
'Sun, Jingmei'
'Zhou, Yunshan'
'ul Hassan, Sadaf'
'Wang, Enbo'
'Shi, Zonghai'

_publ_section_title
;
 A general synthesis approach in action: preparation and characterization
 of polyoxomolybdenum(vi) organophosphonates through oxidative Mo--Mo bond
 cleavage in {MoV2O4}
;
_journal_issue 14
_journal_name_full CrystEngComm
_journal_page_first 4826
_journal_paper_doi 10.1039/c2ce25093d
_journal_volume 14
_journal_year 2012
_chemical_formula_sum 'C4 H54 Fe Mo4 N7 O36 P4'
_chemical_formula_weight 1340.03
_chemical_name_systematic
;

?

;
_space_group_IT_number 58
_symmetry_cell_setting orthorhombic
_symmetry_space_group_name_Hall '-P 2 2n'
_symmetry_space_group_name_H-M 'P n n m'
_atom_sites_solution_hydrogens geom
_atom_sites_solution_primary direct
_atom_sites_solution_secondary difmap
_audit_creation_method SHELXL-97
_cell_angle_alpha 90.00
_cell_angle_beta 90.00
_cell_angle_gamma 90.00
_cell_formula_units_Z 2
_cell_length_a 9.0500(3)
_cell_length_b 19.4931(7)
_cell_length_c 12.0533(4)
_cell_measurement_reflns_used 1273
_cell_measurement_temperature 150(2)
_cell_measurement_theta_max 22.76
_cell_measurement_theta_min 2.48
_cell_volume 2126.35(13)
_computing_cell_refinement 'Bruker SMART'
_computing_data_collection 'Bruker SMART'
_computing_data_reduction 'Bruker SAINT'
_computing_molecular_graphics 'Bruker SHELXTL'
_computing_publication_material 'Bruker SHELXTL'
_computing_structure_refinement 'SHELXL-97 (Sheldrick, 1997)'
_computing_structure_solution 'SHELXS-97 (Sheldrick, 1990)'
_diffrn_ambient_temperature 150(2)
_diffrn_measured_fraction_theta_full 0.998
_diffrn_measured_fraction_theta_max 0.998
_diffrn_measurement_device_type 'CCD area detector'
_diffrn_measurement_method 'phi and omega scans'
_diffrn_radiation_monochromator graphite
_diffrn_radiation_source 'fine-focus sealed tube'
_diffrn_radiation_type MoK\a
_diffrn_radiation_wavelength 0.71073
_diffrn_reflns_av_R_equivalents 0.0000
_diffrn_reflns_av_sigmaI/netI 0.0566
_diffrn_reflns_limit_h_max 10
_diffrn_reflns_limit_h_min 0
_diffrn_reflns_limit_k_max 23
_diffrn_reflns_limit_k_min 0
_diffrn_reflns_limit_l_max 14
_diffrn_reflns_limit_l_min 0
_diffrn_reflns_number 1969
_diffrn_reflns_theta_full 24.98
_diffrn_reflns_theta_max 24.98
_diffrn_reflns_theta_min 2.48
_exptl_absorpt_coefficient_mu 1.742
_exptl_absorpt_correction_T_max 0.9027
_exptl_absorpt_correction_T_min 0.7926
_exptl_absorpt_correction_type multi-scan
_exptl_absorpt_process_details SADABS
_exptl_crystal_colour Yellow
_exptl_crystal_density_diffrn 2.093
_exptl_crystal_density_method 'not measured'
_exptl_crystal_description Block
_exptl_crystal_F_000 1338
_exptl_crystal_size_max 0.14
_exptl_crystal_size_mid 0.08
_exptl_crystal_size_min 0.06
_platon_squeeze_details
;
;
_refine_diff_density_max 1.483
_refine_diff_density_min -2.179
_refine_diff_density_rms 0.273
_refine_ls_extinction_method none
_refine_ls_goodness_of_fit_ref 1.133
_refine_ls_hydrogen_treatment constr
_refine_ls_matrix_type full
_refine_ls_number_parameters 101
_refine_ls_number_reflns 1969
_refine_ls_number_restraints 6
_refine_ls_restrained_S_all 1.133
_refine_ls_R_factor_all 0.0945
_refine_ls_R_factor_gt 0.0819
_refine_ls_shift/su_max 0.000
_refine_ls_shift/su_mean 0.000
_refine_ls_structure_factor_coef Fsqd
_refine_ls_weighting_details 'calc w=1/[\s^2^(Fo^2^)+(0.0564P)^2^+72.1922P] where P=(Fo^2^+2Fc^2^)/3'
_refine_ls_weighting_scheme calc
_refine_ls_wR_factor_gt 0.1934
_refine_ls_wR_factor_ref 0.1989
_reflns_number_gt 1578
_reflns_number_total 1969
_reflns_threshold_expression >2sigma(I)
_cod_data_source_file c2ce25093d.txt
_cod_data_source_block 100531d_0m
_cod_depositor_comments
;
The following automatic conversions were performed:

'_symmetry_cell_setting' value 'Orthorhombic' changed to
'orthorhombic' according to
/home/saulius/struct/CIF-dictionaries/cif_core.dic dictionary named
'cif_core.dic' version 2.4.1 from
2010-06-29.

'_exptl_absorpt_correction_type' value 'Multi-scan'
changed to 'multi-scan' according to
/home/saulius/struct/CIF-dictionaries/cif_core.dic dictionary named
'cif_core.dic' version 2.4.1 from 2010-06-29.

Automatic conversion script
Id: cif_fix_values 1891 2012-01-12 08:04:46Z andrius 
;
_cod_original_sg_symbol_H-M Pnnm
_cod_database_code 7208068

loop_
_symmetry_equiv_pos_as_xyz
'x, y, z'
'-x, -y, z'
'x+1/2, -y+1/2, -z+1/2'
'-x+1/2, y+1/2, -z+1/2'
'-x, -y, -z'
'x, y, -z'
'-x-1/2, y-1/2, z-1/2'
'x-1/2, -y-1/2, z-1/2'

loop_
_atom_site_label
_atom_site_type_symbol
_atom_site_fract_x
_atom_site_fract_y
_atom_site_fract_z
_atom_site_U_iso_or_equiv
_atom_site_adp_type
_atom_site_occupancy
_atom_site_symmetry_multiplicity
_atom_site_calc_flag
_atom_site_refinement_flags
C1 C 0.0637(17) 0.5921(7) 0.0000 0.015(3) Uani 1 2 d S
H1A H 0.0106 0.6013 -0.0692 0.023 Uiso 0.50 1 calc PR
H1B H 0.0035 0.6070 0.0631 0.023 Uiso 0.50 1 calc PR
H1C H 0.0833 0.5428 0.0061 0.023 Uiso 0.50 1 calc PR
C2 C 0.2061(16) 0.6302(8) 0.0000 0.013(3) Uani 1 2 d S
Fe1 Fe 0.5000 0.5000 0.0000 0.0074(6) Uani 1 4 d S
Mo1 Mo 0.65049(15) 0.67202(7) 0.0000 0.0186(4) Uani 1 2 d S
Mo2 Mo 0.35716(16) 0.76528(7) 0.0000 0.0222(4) Uani 1 2 d S
O1 O 0.7611(9) 0.6844(4) 0.1122(7) 0.027(2) Uani 1 1 d .
O2 O 0.6281(11) 0.5805(5) 0.0000 0.014(2) Uani 1 2 d S
O3 O 0.5613(12) 0.7667(5) 0.0000 0.022(3) Uani 1 2 d SU
O4 O 0.4378(8) 0.6720(3) 0.1129(6) 0.0122(15) Uani 1 1 d .
O5 O 0.2248(9) 0.6311(4) 0.2243(7) 0.0211(18) Uani 1 1 d .
O6 O 0.3786(8) 0.5439(3) 0.1215(6) 0.0138(15) Uani 1 1 d .
O7 O 0.1844(10) 0.7051(5) 0.0000 0.013(2) Uani 1 2 d S
O8 O 0.3115(9) 0.8149(4) 0.1156(8) 0.029(2) Uani 1 1 d .
P1 P 0.3152(3) 0.61666(13) 0.1256(2) 0.0109(6) Uani 1 1 d .

loop_
_atom_site_aniso_label
_atom_site_aniso_U_11
_atom_site_aniso_U_22
_atom_site_aniso_U_33
_atom_site_aniso_U_23
_atom_site_aniso_U_13
_atom_site_aniso_U_12
C1 0.020(8) 0.008(7) 0.019(8) 0.000 0.000 0.002(6)
C2 0.008(7) 0.023(8) 0.007(7) 0.000 0.000 0.007(6)
Fe1 0.0117(15) 0.0089(13) 0.0015(13) 0.000 0.000 0.0023(11)
Mo1 0.0121(7) 0.0109(7) 0.0330(9) 0.000 0.000 -0.0003(5)
Mo2 0.0171(8) 0.0106(7) 0.0391(10) 0.000 0.000 0.0012(5)
O1 0.018(4) 0.026(4) 0.036(5) -0.017(4) -0.002(4) 0.008(3)
O2 0.011(5) 0.008(5) 0.022(6) 0.000 0.000 0.001(4)
O3 0.016(5) 0.009(5) 0.043(6) 0.000 0.000 -0.006(4)
O4 0.016(4) 0.010(3) 0.011(4) -0.001(3) -0.005(3) -0.005(3)
O5 0.021(4) 0.026(4) 0.016(4) 0.004(4) 0.007(4) 0.006(3)
O6 0.016(4) 0.011(3) 0.014(4) 0.005(3) -0.002(3) 0.001(3)
O7 0.006(5) 0.011(5) 0.020(6) 0.000 0.000 0.001(4)
O8 0.026(5) 0.027(4) 0.035(5) -0.010(4) 0.007(4) 0.001(4)
P1 0.0134(13) 0.0121(12) 0.0073(13) -0.0044(11) 0.0006(11) 0.0000(10)

loop_
_atom_type_symbol
_atom_type_description
_atom_type_scat_dispersion_real
_atom_type_scat_dispersion_imag
_atom_type_scat_source
C C 0.0033 0.0016 'International Tables Vol C Tables 4.2.6.8 and 6.1.1.4'
Mo Mo -1.6832 0.6857 'International Tables Vol C Tables 4.2.6.8 and 6.1.1.4'
O O 0.0106 0.0060 'International Tables Vol C Tables 4.2.6.8 and 6.1.1.4'
P P 0.1023 0.0942 'International Tables Vol C Tables 4.2.6.8 and 6.1.1.4'
Fe Fe 0.3463 0.8444 'International Tables Vol C Tables 4.2.6.8 and 6.1.1.4'
N N 0.0061 0.0033 'International Tables Vol C Tables 4.2.6.8 and 6.1.1.4'
H H 0.0000 0.0000 'International Tables Vol C Tables 4.2.6.8 and 6.1.1.4'

loop_
_geom_angle_atom_site_label_1
_geom_angle_atom_site_label_2
_geom_angle_atom_site_label_3
_geom_angle
_geom_angle_site_symmetry_1
_geom_angle_site_symmetry_3
C2 C1 H1A 109.5 . .
C2 C1 H1B 109.5 . .
H1A C1 H1B 109.5 . .
C2 C1 H1C 109.5 . .
H1A C1 H1C 109.5 . .
H1B C1 H1C 109.5 . .
O7 C2 C1 112.3(11) . .
O7 C2 P1 102.4(7) . .
C1 C2 P1 113.4(6) . .
O7 C2 P1 102.4(7) . 6
C1 C2 P1 113.4(6) . 6
P1 C2 P1 111.9(8) . 6
O2 Fe1 O2 180.000(1) 5_665 .
O2 Fe1 O6 91.0(3) 5_665 6
O2 Fe1 O6 89.0(3) . 6
O2 Fe1 O6 89.0(3) 5_665 2_665
O2 Fe1 O6 91.0(3) . 2_665
O6 Fe1 O6 180.0(3) 6 2_665
O2 Fe1 O6 89.0(3) 5_665 5_665
O2 Fe1 O6 91.0(3) . 5_665
O6 Fe1 O6 87.1(4) 6 5_665
O6 Fe1 O6 92.9(4) 2_665 5_665
O2 Fe1 O6 91.0(3) 5_665 .
O2 Fe1 O6 89.0(3) . .
O6 Fe1 O6 92.9(4) 6 .
O6 Fe1 O6 87.1(4) 2_665 .
O6 Fe1 O6 180.000(1) 5_665 .
O1 Mo1 O1 105.4(6) . 6
O1 Mo1 O2 102.0(3) . .
O1 Mo1 O2 102.0(3) 6 .
O1 Mo1 O3 96.1(3) . .
O1 Mo1 O3 96.1(3) 6 .
O2 Mo1 O3 149.9(4) . .
O1 Mo1 O4 160.1(3) . 6
O1 Mo1 O4 91.2(3) 6 6
O2 Mo1 O4 84.7(3) . 6
O3 Mo1 O4 70.9(3) . 6
O1 Mo1 O4 91.2(3) . .
O1 Mo1 O4 160.1(3) 6 .
O2 Mo1 O4 84.7(3) . .
O3 Mo1 O4 70.9(3) . .
O4 Mo1 O4 70.5(3) 6 .
O1 Mo1 Mo2 113.9(3) . .
O1 Mo1 Mo2 113.9(3) 6 .
O2 Mo1 Mo2 117.9(3) . .
O3 Mo1 Mo2 32.0(3) . .
O4 Mo1 Mo2 47.66(17) 6 .
O4 Mo1 Mo2 47.66(17) . .
O8 Mo2 O8 105.8(6) . 6
O8 Mo2 O3 103.2(3) . .
O8 Mo2 O3 103.2(3) 6 .
O8 Mo2 O7 98.3(3) . .
O8 Mo2 O7 98.3(3) 6 .
O3 Mo2 O7 144.0(4) . .
O8 Mo2 O4 161.8(3) . 6
O8 Mo2 O4 92.3(3) 6 6
O3 Mo2 O4 72.9(3) . 6
O7 Mo2 O4 77.7(3) . 6
O8 Mo2 O4 92.3(3) . .
O8 Mo2 O4 161.8(3) 6 .
O3 Mo2 O4 72.9(3) . .
O7 Mo2 O4 77.7(3) . .
O4 Mo2 O4 69.5(3) 6 .
O8 Mo2 Mo1 120.6(3) . .
O8 Mo2 Mo1 120.6(3) 6 .
O3 Mo2 Mo1 35.3(3) . .
O7 Mo2 Mo1 108.7(3) . .
O4 Mo2 Mo1 46.90(18) 6 .
O4 Mo2 Mo1 46.90(18) . .
Mo1 O2 Fe1 150.0(6) . .
Mo2 O3 Mo1 112.7(5) . .
P1 O4 Mo1 129.8(4) . .
P1 O4 Mo2 111.5(4) . .
Mo1 O4 Mo2 85.4(2) . .
P1 O6 Fe1 128.3(4) . .
C2 O7 Mo2 119.2(8) . .
O5 P1 O6 114.3(4) . .
O5 P1 O4 110.2(4) . .
O6 P1 O4 111.8(4) . .
O5 P1 C2 110.0(5) . .
O6 P1 C2 108.0(5) . .
O4 P1 C2 101.8(6) . .

loop_
_geom_bond_atom_site_label_1
_geom_bond_atom_site_label_2
_geom_bond_distance
_geom_bond_site_symmetry_2
C1 C2 1.49(2) .
C1 H1A 0.9800 .
C1 H1B 0.9800 .
C1 H1C 0.9800 .
C2 O7 1.474(18) .
C2 P1 1.826(8) .
C2 P1 1.826(8) 6
Fe1 O2 1.951(10) 5_665
Fe1 O2 1.951(10) .
Fe1 O6 2.021(7) 6
Fe1 O6 2.021(7) 2_665
Fe1 O6 2.021(7) 5_665
Fe1 O6 2.021(7) .
Mo1 O1 1.700(9) .
Mo1 O1 1.700(9) 6
Mo1 O2 1.796(9) .
Mo1 O3 2.015(11) .
Mo1 O4 2.357(7) 6
Mo1 O4 2.357(7) .
Mo1 Mo2 3.2174(19) .
Mo2 O8 1.746(8) .
Mo2 O8 1.746(8) 6
Mo2 O3 1.848(11) .
Mo2 O7 1.955(10) .
Mo2 O4 2.386(7) 6
Mo2 O4 2.386(7) .
O4 P1 1.555(7) .
O5 P1 1.471(8) .
O6 P1 1.530(7) .

loop_
_platon_squeeze_void_nr
_platon_squeeze_void_average_x
_platon_squeeze_void_average_y
_platon_squeeze_void_average_z
_platon_squeeze_void_volume
_platon_squeeze_void_count_electrons
_platon_squeeze_void_content
1 -0.021 0.000 0.000 467 324 ' '
2 -0.058 0.500 0.500 467 324 ' '
